data_4025791
loop_
_publ_author_name
'Noriko Okamoto'
'Kei Takeda'
'Reiko Yanada'

_publ_contact_author_email y-miwa@ps.hirokoku-u.ac.jp
_publ_contact_author_fax +81-823-73-8570
_publ_contact_author_name 'Yoshihisa Miwa'
_publ_contact_author_phone +81-823-73-8946
_publ_section_title
;
 Platinum-Catalyzed, One-Pot Tandem Synthesis of Indoles and Isoquinolines
 via Sequential Rearrangement of Amides and Aminocyclization
;
_journal_name_full 'Journal of Organic Chemistry'
_journal_page_first 7615
_journal_page_last 7625
_journal_paper_doi 10.1021/jo101347f
_journal_volume 75
_journal_year 2010
_chemical_formula_moiety 'C23 H19 N O2 '
_chemical_formula_sum 'C23 H19 N O2'
_chemical_formula_weight 341.41
_chemical_melting_point 143\/D144
_space_group_IT_number 61
_symmetry_cell_setting orthorhombic
_symmetry_Int_Tables_number 61
_symmetry_space_group_name_Hall '-P 2ac 2ab'
_symmetry_space_group_name_H-M 'P b c a'
_audit_creation_date 2009-05-20
_audit_creation_method 'by CrystalStructure 3.8'
_cell_angle_alpha 90.0000
_cell_angle_beta 90.0000
_cell_angle_gamma 90.0000
_cell_formula_units_Z 8
_cell_length_a 14.106(16)
_cell_length_b 15.139(11)
_cell_length_c 16.168(13)
_cell_measurement_reflns_used 16456
_cell_measurement_temperature 296.1
_cell_measurement_theta_max 27.5
_cell_measurement_theta_min 3.1
_cell_volume 3453(5)
_computing_cell_refinement PROCESS-AUTO
_computing_data_collection PROCESS-AUTO
_computing_data_reduction CrystalStructure
_computing_publication_material 'CrystalStructure 3.8'
_computing_structure_refinement CRYSTALS
_computing_structure_solution SIR92
_diffrn_detector_area_resol_mean 10.00
_diffrn_measured_fraction_theta_full 0.997
_diffrn_measured_fraction_theta_max 0.997
_diffrn_measurement_device_type 'Rigaku RAXIS-RAPID'
_diffrn_measurement_method w
_diffrn_radiation_type 'Mo K'a'
_diffrn_radiation_wavelength 0.71075
_diffrn_reflns_av_R_equivalents 0.066
_diffrn_reflns_limit_h_max 18
_diffrn_reflns_limit_h_min -18
_diffrn_reflns_limit_k_max 19
_diffrn_reflns_limit_k_min -18
_diffrn_reflns_limit_l_max 20
_diffrn_reflns_limit_l_min -20
_diffrn_reflns_number 31463
_diffrn_reflns_theta_full 27.48
_diffrn_reflns_theta_max 27.48
_exptl_absorpt_coefficient_mu 0.084
_exptl_absorpt_correction_type none
_exptl_crystal_colour colorless
_exptl_crystal_density_diffrn 1.314
_exptl_crystal_density_method 'not measured'
_exptl_crystal_description block
_exptl_crystal_F_000 1440.00
_exptl_crystal_size_max 0.30
_exptl_crystal_size_mid 0.25
_exptl_crystal_size_min 0.10
_refine_diff_density_max 0.77
_refine_diff_density_min -0.94
_refine_ls_extinction_method none
_refine_ls_goodness_of_fit_ref 0.995
_refine_ls_hydrogen_treatment refall
_refine_ls_number_parameters 254
_refine_ls_number_reflns 10255
_refine_ls_R_factor_gt 0.0359
_refine_ls_shift/su_max 0.0000
_refine_ls_structure_factor_coef F
_refine_ls_weighting_details
;
    Chebychev polynomial with 3 parameters (Carruthers & Watkin, 1979)
    35.9037    46.0877    13.6901
;
_refine_ls_weighting_scheme calc
_refine_ls_wR_factor_ref 0.0433
_reflns_number_gt 10151
_reflns_number_total 3946
_reflns_threshold_expression F^2^>2.0's(F^2^)
_cod_data_source_file jo101347f_si_001.cif
_cod_data_source_block '_yanada1'
_cod_original_formula_sum 'C23 H19 N O2 '
_cod_database_code 4025791

loop_
_symmetry_equiv_pos_site_id
_symmetry_equiv_pos_as_xyz
1 +X,+Y,+Z
2 1/2-X,1/2+Y,+Z
3 +X,1/2-Y,1/2+Z
4 1/2-X,-Y,1/2+Z
5 -X,-Y,-Z
6 1/2+X,1/2-Y,-Z
7 -X,1/2+Y,1/2-Z
8 1/2+X,+Y,1/2-Z

loop_
_atom_site_label
_atom_site_type_symbol
_atom_site_fract_x
_atom_site_fract_y
_atom_site_fract_z
_atom_site_U_iso_or_equiv
_atom_site_adp_type
_atom_site_occupancy
_atom_site_symmetry_multiplicity
_atom_site_calc_flag
_atom_site_refinement_flags
_atom_site_disorder_assembly
_atom_site_disorder_group
O(1) O 0.58342(6) 0.35550(5) 0.66115(4) 0.0427(2) Uani 1.00 1 d . . .
O(2) O 0.60549(6) 0.23348(6) 0.58261(5) 0.0551(2) Uani 1.00 1 d . . .
N(1) N 0.59954(7) 0.22375(6) 0.72311(5) 0.0359(2) Uani 1.00 1 d . . .
C(1) C 0.63510(8) 0.13271(8) 0.72198(7) 0.0427(3) Uani 1.00 1 d . . .
C(2) C 0.72745(8) 0.12656(7) 0.76832(7) 0.0360(3) Uani 1.00 1 d . . .
C(3) C 0.79934(9) 0.06910(8) 0.74675(7) 0.0436(3) Uani 1.00 1 d . . .
C(4) C 0.88008(9) 0.06307(8) 0.79416(8) 0.0470(4) Uani 1.00 1 d . . .
C(5) C 0.88983(9) 0.11476(8) 0.86390(8) 0.0482(4) Uani 1.00 1 d . . .
C(6) C 0.81799(9) 0.17191(8) 0.88647(7) 0.0455(4) Uani 1.00 1 d . . .
C(7) C 0.73615(8) 0.17910(8) 0.83879(7) 0.0377(3) Uani 1.00 1 d . . .
C(8) C 0.65766(8) 0.23815(7) 0.85909(7) 0.0391(3) Uani 1.00 1 d . . .
C(9) C 0.59246(8) 0.26245(7) 0.80347(6) 0.0350(3) Uani 1.00 1 d . . .
C(10) C 0.50818(8) 0.31612(8) 0.82401(7) 0.0351(3) Uani 1.00 1 d . . .
C(11) C 0.51047(9) 0.37551(8) 0.88980(7) 0.0448(3) Uani 1.00 1 d . . .
C(12) C 0.42940(10) 0.41931(8) 0.91446(8) 0.0541(4) Uani 1.00 1 d . . .
C(13) C 0.34525(10) 0.40542(8) 0.87432(8) 0.0518(4) Uani 1.00 1 d . . .
C(14) C 0.34219(9) 0.34918(9) 0.80751(8) 0.0512(4) Uani 1.00 1 d . . .
C(15) C 0.42276(9) 0.30495(8) 0.78295(8) 0.0450(3) Uani 1.00 1 d . . .
C(16) C 0.59681(8) 0.26837(8) 0.64942(7) 0.0388(3) Uani 1.00 1 d . . .
C(17) C 0.56874(9) 0.40669(8) 0.58531(7) 0.0500(4) Uani 1.00 1 d . . .
C(18) C 0.46809(9) 0.40170(7) 0.55562(7) 0.0371(3) Uani 1.00 1 d . . .
C(19) C 0.44450(10) 0.35520(8) 0.48529(7) 0.0459(3) Uani 1.00 1 d . . .
C(20) C 0.35214(11) 0.35224(8) 0.45765(8) 0.0519(4) Uani 1.00 1 d . . .
C(21) C 0.28262(10) 0.39615(8) 0.49994(8) 0.0517(4) Uani 1.00 1 d . . .
C(22) C 0.30487(11) 0.44269(9) 0.56976(9) 0.0609(4) Uani 1.00 1 d . . .
C(23) C 0.39709(10) 0.44539(8) 0.59729(8) 0.0529(4) Uani 1.00 1 d . . .
H(1) H 0.7925 0.0332 0.6989 0.052 Uiso 1.00 1 c R . .
H(2) H 0.9294 0.0237 0.7787 0.056 Uiso 1.00 1 c R . .
H(3) H 0.9457 0.1103 0.8965 0.057 Uiso 1.00 1 c R . .
H(4) H 0.8249 0.2069 0.9349 0.054 Uiso 1.00 1 c R . .
H(5) H 0.6530 0.2601 0.9140 0.047 Uiso 1.00 1 c R . .
H(6) H 0.5688 0.3865 0.9173 0.053 Uiso 1.00 1 c R . .
H(7) H 0.4317 0.4590 0.9599 0.065 Uiso 1.00 1 c R . .
H(8) H 0.2893 0.4343 0.8928 0.062 Uiso 1.00 1 c R . .
H(9) H 0.2843 0.3411 0.7784 0.062 Uiso 1.00 1 c R . .
H(10) H 0.4205 0.2662 0.7368 0.054 Uiso 1.00 1 c R . .
H(11) H 0.4926 0.3250 0.4555 0.056 Uiso 1.00 1 c R . .
H(12) H 0.3366 0.3194 0.4095 0.063 Uiso 1.00 1 c R . .
H(13) H 0.2191 0.3943 0.4805 0.062 Uiso 1.00 1 c R . .
H(14) H 0.2564 0.4733 0.5989 0.074 Uiso 1.00 1 c R . .
H(15) H 0.4119 0.4773 0.6462 0.064 Uiso 1.00 1 c R . .
H(16) H 0.5899 0.0943 0.7466 0.051 Uiso 1.00 1 c R . .
H(17) H 0.6455 0.1155 0.6662 0.051 Uiso 1.00 1 c R . .
H(18) H 0.5840 0.4667 0.5962 0.060 Uiso 1.00 1 c R . .
H(19) H 0.6094 0.3845 0.5433 0.060 Uiso 1.00 1 c R . .

loop_
_atom_site_aniso_label
_atom_site_aniso_U_11
_atom_site_aniso_U_22
_atom_site_aniso_U_33
_atom_site_aniso_U_12
_atom_site_aniso_U_13
_atom_site_aniso_U_23
O(1) 0.0453(5) 0.0432(5) 0.0397(4) 0.0005(4) -0.0057(3) 0.0085(3)
O(2) 0.0655(6) 0.0674(6) 0.0323(5) 0.0157(4) 0.0005(4) -0.0021(4)
N(1) 0.0387(6) 0.0383(5) 0.0307(5) 0.0058(4) -0.0041(4) 0.0001(4)
C(1) 0.0445(8) 0.0408(7) 0.0429(7) 0.0026(5) -0.0047(6) -0.0011(6)
C(2) 0.0358(7) 0.0369(6) 0.0354(6) -0.0008(5) -0.0016(5) 0.0069(5)
C(3) 0.0448(8) 0.0442(7) 0.0417(7) 0.0030(6) 0.0001(6) 0.0020(5)
C(4) 0.0371(8) 0.0498(8) 0.0541(8) 0.0057(6) 0.0041(6) 0.0111(6)
C(5) 0.0330(7) 0.0579(8) 0.0536(8) 0.0006(6) -0.0063(6) 0.0127(7)
C(6) 0.0416(8) 0.0517(8) 0.0431(7) -0.0025(6) -0.0077(6) 0.0026(6)
C(7) 0.0355(7) 0.0424(6) 0.0351(6) -0.0027(5) -0.0020(5) 0.0075(5)
C(8) 0.0363(7) 0.0459(7) 0.0350(6) -0.0005(6) -0.0003(5) -0.0014(6)
C(9) 0.0318(7) 0.0392(6) 0.0339(6) -0.0042(5) 0.0004(5) 0.0020(5)
C(10) 0.0351(7) 0.0360(6) 0.0343(7) -0.0010(5) 0.0027(5) 0.0050(5)
C(11) 0.0420(8) 0.0500(7) 0.0425(7) 0.0020(6) -0.0045(6) -0.0033(6)
C(12) 0.0610(10) 0.0536(8) 0.0476(8) 0.0141(7) 0.0024(7) -0.0068(6)
C(13) 0.0440(9) 0.0551(8) 0.0561(9) 0.0141(7) 0.0094(7) 0.0062(7)
C(14) 0.0333(8) 0.0568(8) 0.0636(8) 0.0039(6) -0.0030(6) 0.0001(7)
C(15) 0.0361(8) 0.0495(7) 0.0493(7) -0.0004(6) -0.0039(6) -0.0041(6)
C(16) 0.0273(7) 0.0489(8) 0.0402(7) 0.0025(5) -0.0039(5) 0.0042(7)
C(17) 0.0483(9) 0.0512(8) 0.0506(7) -0.0057(6) -0.0061(6) 0.0179(6)
C(18) 0.0401(7) 0.0361(6) 0.0350(6) -0.0007(5) -0.0018(5) 0.0075(5)
C(19) 0.0525(8) 0.0467(7) 0.0385(6) 0.0099(6) 0.0027(6) -0.0006(6)
C(20) 0.0674(10) 0.0481(8) 0.0403(7) -0.0015(7) -0.0130(7) -0.0042(6)
C(21) 0.0422(8) 0.0595(8) 0.0533(8) -0.0040(7) -0.0098(6) 0.0094(7)
C(22) 0.0493(9) 0.0725(9) 0.0608(9) 0.0152(7) 0.0067(7) -0.0090(7)
C(23) 0.0550(9) 0.0608(9) 0.0429(7) 0.0070(7) -0.0044(7) -0.0152(6)

loop_
_atom_type_symbol
_atom_type_description
_atom_type_scat_dispersion_real
_atom_type_scat_dispersion_imag
_atom_type_scat_source
C C 0.003 0.002
;
International Tables for Crystallography
(1992, Vol. C, Tables 4.2.6.8 and 6.1.1.4)
;
H H 0.000 0.000
;
International Tables for Crystallography
(1992, Vol. C, Table 6.1.1.4)
;
N N 0.006 0.003
;
International Tables for Crystallography
(1992, Vol. C, Tables 4.2.6.8 and 6.1.1.4)
;
O O 0.011 0.006
;
International Tables for Crystallography
(1992, Vol. C, Tables 4.2.6.8 and 6.1.1.4)
;

loop_
_geom_angle_atom_site_label_1
_geom_angle_atom_site_label_2
_geom_angle_atom_site_label_3
_geom_angle
_geom_angle_publ_flag
_geom_angle_site_symmetry_1
_geom_angle_site_symmetry_2
_geom_angle_site_symmetry_3
C(16) O(1) C(17) 114.85(8) yes . . .
C(1) N(1) C(9) 114.87(8) yes . . .
C(1) N(1) C(16) 117.52(8) yes . . .
C(9) N(1) C(16) 125.92(9) yes . . .
N(1) C(1) C(2) 110.35(9) yes . . .
C(1) C(2) C(3) 123.28(10) yes . . .
C(1) C(2) C(7) 116.57(9) yes . . .
C(3) C(2) C(7) 120.06(10) yes . . .
C(2) C(3) C(4) 120.60(10) yes . . .
C(3) C(4) C(5) 120.02(11) yes . . .
C(4) C(5) C(6) 119.87(11) yes . . .
C(5) C(6) C(7) 120.72(10) yes . . .
C(2) C(7) C(6) 118.72(10) yes . . .
C(2) C(7) C(8) 117.77(10) yes . . .
C(6) C(7) C(8) 123.50(10) yes . . .
C(7) C(8) C(9) 122.58(10) yes . . .
N(1) C(9) C(8) 116.77(9) yes . . .
N(1) C(9) C(10) 119.08(9) yes . . .
C(8) C(9) C(10) 123.59(9) yes . . .
C(9) C(10) C(11) 120.51(10) yes . . .
C(9) C(10) C(15) 121.65(10) yes . . .
C(11) C(10) C(15) 117.68(10) yes . . .
C(10) C(11) C(12) 120.74(11) yes . . .
C(11) C(12) C(13) 120.50(11) yes . . .
C(12) C(13) C(14) 119.62(12) yes . . .
C(13) C(14) C(15) 120.07(12) yes . . .
C(10) C(15) C(14) 121.32(11) yes . . .
O(1) C(16) O(2) 124.64(10) yes . . .
O(1) C(16) N(1) 111.38(9) yes . . .
O(2) C(16) N(1) 123.98(11) yes . . .
O(1) C(17) C(18) 112.01(9) yes . . .
C(17) C(18) C(19) 121.20(11) yes . . .
C(17) C(18) C(23) 120.51(10) yes . . .
C(19) C(18) C(23) 118.27(12) yes . . .
C(18) C(19) C(20) 120.83(11) yes . . .
C(19) C(20) C(21) 119.99(11) yes . . .
C(20) C(21) C(22) 119.91(13) yes . . .
C(21) C(22) C(23) 119.97(13) yes . . .
C(18) C(23) C(22) 121.03(12) yes . . .
N(1) C(1) H(16) 109.9 no . . .
N(1) C(1) H(17) 108.8 no . . .
C(2) C(1) H(16) 109.6 no . . .
C(2) C(1) H(17) 108.8 no . . .
H(16) C(1) H(17) 109.5 no . . .
C(2) C(3) H(1) 119.4 no . . .
C(4) C(3) H(1) 120.0 no . . .
C(3) C(4) H(2) 120.1 no . . .
C(5) C(4) H(2) 119.9 no . . .
C(4) C(5) H(3) 119.7 no . . .
C(6) C(5) H(3) 120.4 no . . .
C(5) C(6) H(4) 119.5 no . . .
C(7) C(6) H(4) 119.8 no . . .
C(7) C(8) H(5) 118.4 no . . .
C(9) C(8) H(5) 119.0 no . . .
C(10) C(11) H(6) 119.3 no . . .
C(12) C(11) H(6) 119.9 no . . .
C(11) C(12) H(7) 119.9 no . . .
C(13) C(12) H(7) 119.6 no . . .
C(12) C(13) H(8) 120.0 no . . .
C(14) C(13) H(8) 120.4 no . . .
C(13) C(14) H(9) 119.7 no . . .
C(15) C(14) H(9) 120.2 no . . .
C(10) C(15) H(10) 118.7 no . . .
C(14) C(15) H(10) 119.9 no . . .
O(1) C(17) H(18) 108.6 no . . .
O(1) C(17) H(19) 109.0 no . . .
C(18) C(17) H(18) 108.8 no . . .
C(18) C(17) H(19) 108.9 no . . .
H(18) C(17) H(19) 109.5 no . . .
C(18) C(19) H(11) 119.5 no . . .
C(20) C(19) H(11) 119.7 no . . .
C(19) C(20) H(12) 120.1 no . . .
C(21) C(20) H(12) 119.9 no . . .
C(20) C(21) H(13) 119.8 no . . .
C(22) C(21) H(13) 120.3 no . . .
C(21) C(22) H(14) 119.7 no . . .
C(23) C(22) H(14) 120.4 no . . .
C(18) C(23) H(15) 119.5 no . . .
C(22) C(23) H(15) 119.5 no . . .

loop_
_geom_bond_atom_site_label_1
_geom_bond_atom_site_label_2
_geom_bond_distance
_geom_bond_publ_flag
_geom_bond_site_symmetry_1
_geom_bond_site_symmetry_2
O(1) C(16) 1.3459(14) yes . .
O(1) C(17) 1.4652(13) yes . .
O(2) C(16) 1.2086(14) yes . .
N(1) C(1) 1.4668(15) yes . .
N(1) C(9) 1.4287(12) yes . .
N(1) C(16) 1.3701(14) yes . .
C(1) C(2) 1.5057(15) yes . .
C(2) C(3) 1.3808(16) yes . .
C(2) C(7) 1.3949(16) yes . .
C(3) C(4) 1.3759(17) yes . .
C(4) C(5) 1.3793(17) yes . .
C(5) C(6) 1.3815(17) yes . .
C(6) C(7) 1.3924(16) yes . .
C(7) C(8) 1.4604(16) yes . .
C(8) C(9) 1.3379(15) yes . .
C(9) C(10) 1.4778(15) yes . .
C(10) C(11) 1.3931(16) yes . .
C(10) C(15) 1.3861(17) yes . .
C(11) C(12) 1.3807(18) yes . .
C(12) C(13) 1.3691(19) yes . .
C(13) C(14) 1.3761(18) yes . .
C(14) C(15) 1.3776(18) yes . .
C(17) C(18) 1.5006(17) yes . .
C(18) C(19) 1.3781(16) yes . .
C(18) C(23) 1.3764(17) yes . .
C(19) C(20) 1.378(2) yes . .
C(20) C(21) 1.3679(19) yes . .
C(21) C(22) 1.3672(19) yes . .
C(22) C(23) 1.376(2) yes . .
C(1) H(16) 0.950 no . .
C(1) H(17) 0.950 no . .
C(3) H(1) 0.950 no . .
C(4) H(2) 0.950 no . .
C(5) H(3) 0.950 no . .
C(6) H(4) 0.950 no . .
C(8) H(5) 0.950 no . .
C(11) H(6) 0.950 no . .
C(12) H(7) 0.950 no . .
C(13) H(8) 0.950 no . .
C(14) H(9) 0.950 no . .
C(15) H(10) 0.950 no . .
C(17) H(18) 0.950 no . .
C(17) H(19) 0.950 no . .
C(19) H(11) 0.950 no . .
C(20) H(12) 0.950 no . .
C(21) H(13) 0.950 no . .
C(22) H(14) 0.950 no . .
C(23) H(15) 0.950 no . .

loop_
_geom_contact_atom_site_label_1
_geom_contact_atom_site_label_2
_geom_contact_distance
_geom_contact_publ_flag
_geom_contact_site_symmetry_1
_geom_contact_site_symmetry_2
O(1) O(2) 2.2631(11) ? . .
O(1) N(1) 2.2435(11) ? . .
O(1) C(1) 3.5881(14) ? . .
O(1) C(9) 2.7010(12) ? . .
O(1) C(10) 2.9009(13) ? . .
O(1) C(15) 3.0983(14) ? . .
O(1) C(18) 2.4590(14) ? . .
O(1) C(19) 3.4532(14) ? . .
O(1) C(23) 3.1347(15) ? . .
O(2) O(1) 2.2631(11) ? . .
O(2) N(1) 2.2779(11) ? . .
O(2) C(1) 2.7530(14) ? . .
O(2) C(17) 2.6733(15) ? . .
O(2) C(18) 3.2299(14) ? . .
O(2) C(19) 3.3209(15) ? . .
O(2) C(21) 3.4461(15) ? . 6_556
N(1) O(1) 2.2435(11) ? . .
N(1) O(2) 2.2779(11) ? . .
N(1) C(2) 2.4402(14) ? . .
N(1) C(7) 2.7692(14) ? . .
N(1) C(8) 2.3565(14) ? . .
N(1) C(10) 2.5055(14) ? . .
N(1) C(15) 2.9437(15) ? . .
N(1) C(17) 3.5808(14) ? . .
C(1) O(1) 3.5881(14) ? . .
C(1) O(2) 2.7530(14) ? . .
C(1) C(3) 2.5407(16) ? . .
C(1) C(7) 2.4681(16) ? . .
C(1) C(8) 2.7501(16) ? . .
C(1) C(9) 2.4403(15) ? . .
C(1) C(16) 2.4261(16) ? . .
C(2) N(1) 2.4402(14) ? . .
C(2) C(4) 2.3945(16) ? . .
C(2) C(5) 2.7689(17) ? . .
C(2) C(6) 2.3982(16) ? . .
C(2) C(8) 2.4447(15) ? . .
C(2) C(9) 2.8602(15) ? . .
C(2) C(16) 3.4206(16) ? . .
C(3) C(1) 2.5407(16) ? . .
C(3) C(5) 2.3863(17) ? . .
C(3) C(6) 2.7558(16) ? . .
C(3) C(7) 2.4046(16) ? . .
C(3) C(20) 3.5908(17) ? . 6_556
C(4) C(2) 2.3945(16) ? . .
C(4) C(6) 2.3894(17) ? . .
C(4) C(7) 2.7800(17) ? . .
C(4) C(11) 3.5829(17) ? . 2_645
C(5) C(2) 2.7689(17) ? . .
C(5) C(3) 2.3863(17) ? . .
C(5) C(7) 2.4110(17) ? . .
C(6) C(2) 2.3982(16) ? . .
C(6) C(3) 2.7558(16) ? . .
C(6) C(4) 2.3894(17) ? . .
C(6) C(8) 2.5133(16) ? . .
C(7) N(1) 2.7692(14) ? . .
C(7) C(1) 2.4681(16) ? . .
C(7) C(3) 2.4046(16) ? . .
C(7) C(4) 2.7800(17) ? . .
C(7) C(5) 2.4110(17) ? . .
C(7) C(9) 2.4549(15) ? . .
C(8) N(1) 2.3565(14) ? . .
C(8) C(1) 2.7501(16) ? . .
C(8) C(2) 2.4447(15) ? . .
C(8) C(6) 2.5133(16) ? . .
C(8) C(10) 2.4821(15) ? . .
C(8) C(11) 2.9802(16) ? . .
C(8) C(16) 3.5267(16) ? . .
C(9) O(1) 2.7010(12) ? . .
C(9) C(1) 2.4403(15) ? . .
C(9) C(2) 2.8602(15) ? . .
C(9) C(7) 2.4549(15) ? . .
C(9) C(11) 2.4931(15) ? . .
C(9) C(15) 2.5009(16) ? . .
C(9) C(16) 2.4930(14) ? . .
C(10) O(1) 2.9009(13) ? . .
C(10) N(1) 2.5055(14) ? . .
C(10) C(8) 2.4821(15) ? . .
C(10) C(12) 2.4112(17) ? . .
C(10) C(13) 2.7877(17) ? . .
C(10) C(14) 2.4092(17) ? . .
C(10) C(16) 3.1707(16) ? . .
C(11) C(4) 3.5829(17) ? . 2_655
C(11) C(8) 2.9802(16) ? . .
C(11) C(9) 2.4931(15) ? . .
C(11) C(13) 2.3873(18) ? . .
C(11) C(14) 2.7502(17) ? . .
C(11) C(15) 2.3783(17) ? . .
C(12) C(10) 2.4112(17) ? . .
C(12) C(14) 2.3729(18) ? . .
C(12) C(15) 2.7435(17) ? . .
C(13) C(10) 2.7877(17) ? . .
C(13) C(11) 2.3873(18) ? . .
C(13) C(15) 2.3856(17) ? . .
C(14) C(10) 2.4092(17) ? . .
C(14) C(11) 2.7502(17) ? . .
C(14) C(12) 2.3729(18) ? . .
C(15) O(1) 3.0983(14) ? . .
C(15) N(1) 2.9437(15) ? . .
C(15) C(9) 2.5009(16) ? . .
C(15) C(11) 2.3783(17) ? . .
C(15) C(12) 2.7435(17) ? . .
C(15) C(13) 2.3856(17) ? . .
C(15) C(16) 3.3159(17) ? . .
C(16) C(1) 2.4261(16) ? . .
C(16) C(2) 3.4206(16) ? . .
C(16) C(8) 3.5267(16) ? . .
C(16) C(9) 2.4930(14) ? . .
C(16) C(10) 3.1707(16) ? . .
C(16) C(15) 3.3159(17) ? . .
C(16) C(17) 2.3698(16) ? . .
C(16) C(18) 3.1098(16) ? . .
C(17) O(2) 2.6733(15) ? . .
C(17) N(1) 3.5808(14) ? . .
C(17) C(16) 2.3698(16) ? . .
C(17) C(19) 2.5088(17) ? . .
C(17) C(23) 2.4987(18) ? . .
C(18) O(1) 2.4590(14) ? . .
C(18) O(2) 3.2299(14) ? . .
C(18) C(16) 3.1098(16) ? . .
C(18) C(18) 3.5921(15) ? . 5_666
C(18) C(20) 2.3968(18) ? . .
C(18) C(21) 2.7681(18) ? . .
C(18) C(22) 2.3955(19) ? . .
C(19) O(1) 3.4532(14) ? . .
C(19) O(2) 3.3209(15) ? . .
C(19) C(17) 2.5088(17) ? . .
C(19) C(21) 2.3780(19) ? . .
C(19) C(22) 2.7384(19) ? . .
C(19) C(23) 2.3644(17) ? . .
C(20) C(3) 3.5908(17) ? . 6_456
C(20) C(18) 2.3968(18) ? . .
C(20) C(22) 2.3675(19) ? . .
C(20) C(23) 2.7364(18) ? . .
C(21) O(2) 3.4461(15) ? . 6_456
C(21) C(18) 2.7681(18) ? . .
C(21) C(19) 2.3780(19) ? . .
C(21) C(23) 2.3749(18) ? . .
C(22) C(18) 2.3955(19) ? . .
C(22) C(19) 2.7384(19) ? . .
C(22) C(20) 2.3675(19) ? . .
C(23) O(1) 3.1347(15) ? . .
C(23) C(17) 2.4987(18) ? . .
C(23) C(19) 2.3644(17) ? . .
C(23) C(20) 2.7364(18) ? . .
C(23) C(21) 2.3749(18) ? . .
O(1) H(1) 3.267 ? . 2_655
O(1) H(2) 3.182 ? . 2_655
O(1) H(8) 3.259 ? . 8_556
O(1) H(9) 3.006 ? . 8_556
O(1) H(10) 2.933 ? . .
O(1) H(11) 3.593 ? . .
O(1) H(15) 3.052 ? . .
O(1) H(18) 1.984 ? . .
O(1) H(19) 1.989 ? . .
O(2) H(3) 2.945 ? . 8_456
O(2) H(5) 2.809 ? . 3_554
O(2) H(6) 3.273 ? . 3_554
O(2) H(11) 2.945 ? . .
O(2) H(12) 3.359 ? . 6_556
O(2) H(13) 2.711 ? . 6_556
O(2) H(16) 3.393 ? . .
O(2) H(17) 2.310 ? . .
O(2) H(18) 3.550 ? . .
O(2) H(19) 2.374 ? . .
N(1) H(3) 3.376 ? . 8_456
N(1) H(5) 3.224 ? . .
N(1) H(9) 3.155 ? . 8_556
N(1) H(10) 2.615 ? . .
N(1) H(16) 2.000 ? . .
N(1) H(17) 1.988 ? . .
C(1) H(1) 2.709 ? . .
C(1) H(2) 3.338 ? . 8_456
C(1) H(3) 3.305 ? . 8_456
C(1) H(13) 3.506 ? . 6_556
C(1) H(15) 3.243 ? . 7_646
C(2) H(1) 2.024 ? . .
C(2) H(2) 3.251 ? . .
C(2) H(4) 3.259 ? . .
C(2) H(5) 3.277 ? . .
C(2) H(9) 3.430 ? . 8_556
C(2) H(10) 3.449 ? . 8_556
C(2) H(12) 3.362 ? . 6_556
C(2) H(14) 3.170 ? . 7_646
C(2) H(15) 3.298 ? . 7_646
C(2) H(16) 2.031 ? . .
C(2) H(17) 2.023 ? . .
C(3) H(2) 2.027 ? . .
C(3) H(3) 3.242 ? . .
C(3) H(8) 3.290 ? . 7_646
C(3) H(10) 3.449 ? . 8_556
C(3) H(12) 3.083 ? . 6_556
C(3) H(14) 2.992 ? . 7_646
C(3) H(16) 2.979 ? . .
C(3) H(17) 2.627 ? . .
C(3) H(18) 3.322 ? . 2_645
C(4) H(1) 2.025 ? . .
C(4) H(3) 2.026 ? . .
C(4) H(4) 3.244 ? . .
C(4) H(6) 3.410 ? . 2_645
C(4) H(10) 3.168 ? . 8_556
C(4) H(14) 2.924 ? . 7_646
C(4) H(16) 3.069 ? . 8_556
C(4) H(18) 3.554 ? . 2_645
C(5) H(1) 3.244 ? . .
C(5) H(2) 2.027 ? . .
C(5) H(4) 2.026 ? . .
C(5) H(7) 3.116 ? . 6_557
C(5) H(10) 2.845 ? . 8_556
C(5) H(14) 3.034 ? . 7_646
C(5) H(16) 3.354 ? . 8_556
C(6) H(2) 3.247 ? . .
C(6) H(3) 2.035 ? . .
C(6) H(5) 2.719 ? . .
C(6) H(7) 3.560 ? . 6_557
C(6) H(10) 2.846 ? . 8_556
C(6) H(14) 3.194 ? . 7_646
C(7) H(1) 3.259 ? . .
C(7) H(3) 3.269 ? . .
C(7) H(4) 2.039 ? . .
C(7) H(5) 2.087 ? . .
C(7) H(9) 3.173 ? . 8_556
C(7) H(10) 3.161 ? . 8_556
C(7) H(14) 3.277 ? . 7_646
C(7) H(16) 2.851 ? . .
C(7) H(17) 3.217 ? . .
C(8) H(4) 2.700 ? . .
C(8) H(6) 2.738 ? . .
C(8) H(9) 3.250 ? . 8_556
C(8) H(11) 2.960 ? . 3_555
C(8) H(16) 2.994 ? . .
C(8) H(19) 3.575 ? . 3_555
C(9) H(5) 1.981 ? . .
C(9) H(6) 2.650 ? . .
C(9) H(9) 3.240 ? . 8_556
C(9) H(10) 2.655 ? . .
C(9) H(11) 3.127 ? . 3_555
C(9) H(16) 2.706 ? . .
C(9) H(17) 3.230 ? . .
C(10) H(2) 3.344 ? . 2_655
C(10) H(5) 2.648 ? . .
C(10) H(6) 2.035 ? . .
C(10) H(7) 3.267 ? . .
C(10) H(9) 3.265 ? . .
C(10) H(10) 2.022 ? . .
C(10) H(11) 3.021 ? . 3_555
C(10) H(12) 3.461 ? . 3_555
C(11) H(2) 2.996 ? . 2_655
C(11) H(3) 3.581 ? . 6_457
C(11) H(5) 2.692 ? . .
C(11) H(7) 2.029 ? . .
C(11) H(7) 3.584 ? . 5_667
C(11) H(8) 3.244 ? . .
C(11) H(10) 3.236 ? . .
C(11) H(11) 3.225 ? . 3_555
C(12) H(2) 3.358 ? . 2_655
C(12) H(3) 3.399 ? . 2_655
C(12) H(3) 3.098 ? . 6_457
C(12) H(4) 3.429 ? . 6_457
C(12) H(6) 2.029 ? . .
C(12) H(7) 3.370 ? . 5_667
C(12) H(8) 2.019 ? . .
C(12) H(9) 3.229 ? . .
C(12) H(17) 3.411 ? . 7_656
C(13) H(1) 2.986 ? . 7_656
C(13) H(4) 3.535 ? . 6_457
C(13) H(6) 3.242 ? . .
C(13) H(7) 2.015 ? . .
C(13) H(9) 2.023 ? . .
C(13) H(10) 3.243 ? . .
C(13) H(12) 3.452 ? . 3_555
C(13) H(16) 3.583 ? . 7_656
C(13) H(17) 3.250 ? . 7_656
C(13) H(19) 3.598 ? . 8_456
C(14) H(1) 3.373 ? . 7_656
C(14) H(7) 3.230 ? . .
C(14) H(8) 2.029 ? . .
C(14) H(10) 2.026 ? . .
C(14) H(12) 3.039 ? . 3_555
C(14) H(15) 3.396 ? . .
C(15) H(6) 3.238 ? . .
C(15) H(8) 3.245 ? . .
C(15) H(9) 2.029 ? . .
C(15) H(11) 3.553 ? . 3_555
C(15) H(12) 3.034 ? . 3_555
C(15) H(15) 3.424 ? . .
C(16) H(3) 3.289 ? . 8_456
C(16) H(9) 3.094 ? . 8_556
C(16) H(10) 2.860 ? . .
C(16) H(11) 3.567 ? . .
C(16) H(16) 3.069 ? . .
C(16) H(17) 2.429 ? . .
C(16) H(18) 3.129 ? . .
C(16) H(19) 2.463 ? . .
C(17) H(1) 3.298 ? . 2_655
C(17) H(2) 3.594 ? . 2_655
C(17) H(8) 3.160 ? . 8_556
C(17) H(11) 2.662 ? . .
C(17) H(15) 2.647 ? . .
C(18) H(4) 3.578 ? . 8_456
C(18) H(11) 2.022 ? . .
C(18) H(12) 3.252 ? . .
C(18) H(14) 3.252 ? . .
C(18) H(15) 2.021 ? . .
C(18) H(18) 2.018 ? . .
C(18) H(18) 3.245 ? . 5_666
C(18) H(19) 2.020 ? . .
C(19) H(4) 3.091 ? . 8_456
C(19) H(12) 2.029 ? . .
C(19) H(13) 3.235 ? . .
C(19) H(15) 3.225 ? . .
C(19) H(18) 3.152 ? . .
C(19) H(18) 3.028 ? . 5_666
C(19) H(19) 2.547 ? . .
C(20) H(1) 3.182 ? . 6_456
C(20) H(4) 2.830 ? . 8_456
C(20) H(11) 2.025 ? . .
C(20) H(13) 2.016 ? . .
C(20) H(14) 3.224 ? . .
C(20) H(17) 3.570 ? . 6_456
C(20) H(18) 3.014 ? . 5_666
C(21) H(1) 3.392 ? . 6_456
C(21) H(4) 3.110 ? . 8_456
C(21) H(5) 3.085 ? . 8_456
C(21) H(6) 3.303 ? . 8_456
C(21) H(8) 3.259 ? . 4_564
C(21) H(11) 3.233 ? . .
C(21) H(12) 2.017 ? . .
C(21) H(14) 2.014 ? . .
C(21) H(15) 3.229 ? . .
C(21) H(17) 3.315 ? . 6_456
C(21) H(18) 3.204 ? . 5_666
C(22) H(4) 3.581 ? . 8_456
C(22) H(5) 3.506 ? . 8_456
C(22) H(6) 3.443 ? . 8_456
C(22) H(12) 3.225 ? . .
C(22) H(13) 2.021 ? . .
C(22) H(15) 2.020 ? . .
C(22) H(18) 3.396 ? . 5_666
C(22) H(19) 3.413 ? . 5_666
C(23) H(10) 3.543 ? . .
C(23) H(11) 3.224 ? . .
C(23) H(13) 3.235 ? . .
C(23) H(14) 2.029 ? . .
C(23) H(16) 3.390 ? . 7_656
C(23) H(18) 2.656 ? . .
C(23) H(18) 3.410 ? . 5_666
C(23) H(19) 3.253 ? . .
C(23) H(19) 3.436 ? . 5_666
H(1) O(1) 3.267 ? . 2_645
H(1) C(1) 2.709 ? . .
H(1) C(2) 2.024 ? . .
H(1) C(4) 2.025 ? . .
H(1) C(5) 3.244 ? . .
H(1) C(7) 3.259 ? . .
H(1) C(13) 2.986 ? . 7_646
H(1) C(14) 3.373 ? . 7_646
H(1) C(17) 3.298 ? . 2_645
H(1) C(20) 3.182 ? . 6_556
H(1) C(21) 3.392 ? . 6_556
H(1) H(2) 2.327 ? . .
H(1) H(8) 2.403 ? . 7_646
H(1) H(9) 3.124 ? . 7_646
H(1) H(12) 2.905 ? . 6_556
H(1) H(13) 3.270 ? . 6_556
H(1) H(14) 3.462 ? . 7_646
H(1) H(16) 3.101 ? . .
H(1) H(17) 2.477 ? . .
H(1) H(18) 2.609 ? . 2_645
H(2) O(1) 3.182 ? . 2_645
H(2) C(1) 3.338 ? . 8_556
H(2) C(2) 3.251 ? . .
H(2) C(3) 2.027 ? . .
H(2) C(5) 2.027 ? . .
H(2) C(6) 3.247 ? . .
H(2) C(10) 3.344 ? . 2_645
H(2) C(11) 2.996 ? . 2_645
H(2) C(12) 3.358 ? . 2_645
H(2) C(17) 3.594 ? . 2_645
H(2) H(1) 2.327 ? . .
H(2) H(3) 2.324 ? . .
H(2) H(6) 3.054 ? . 2_645
H(2) H(14) 3.372 ? . 7_646
H(2) H(15) 3.177 ? . 2_645
H(2) H(16) 2.537 ? . 8_556
H(2) H(17) 3.466 ? . 8_556
H(2) H(18) 3.081 ? . 2_645
H(3) O(2) 2.945 ? . 8_556
H(3) N(1) 3.376 ? . 8_556
H(3) C(1) 3.305 ? . 8_556
H(3) C(3) 3.242 ? . .
H(3) C(4) 2.026 ? . .
H(3) C(6) 2.035 ? . .
H(3) C(7) 3.269 ? . .
H(3) C(11) 3.581 ? . 6_557
H(3) C(12) 3.399 ? . 2_645
H(3) C(12) 3.098 ? . 6_557
H(3) C(16) 3.289 ? . 8_556
H(3) H(2) 2.324 ? . .
H(3) H(4) 2.330 ? . .
H(3) H(6) 3.412 ? . 2_645
H(3) H(6) 3.477 ? . 6_557
H(3) H(7) 3.048 ? . 2_645
H(3) H(7) 2.556 ? . 6_557
H(3) H(10) 3.215 ? . 8_556
H(3) H(14) 3.527 ? . 7_646
H(3) H(16) 3.090 ? . 8_556
H(3) H(17) 2.996 ? . 8_556
H(4) C(2) 3.259 ? . .
H(4) C(4) 3.244 ? . .
H(4) C(5) 2.026 ? . .
H(4) C(7) 2.039 ? . .
H(4) C(8) 2.700 ? . .
H(4) C(12) 3.429 ? . 6_557
H(4) C(13) 3.535 ? . 6_557
H(4) C(18) 3.578 ? . 8_556
H(4) C(19) 3.091 ? . 8_556
H(4) C(20) 2.830 ? . 8_556
H(4) C(21) 3.110 ? . 8_556
H(4) C(22) 3.581 ? . 8_556
H(4) H(3) 2.330 ? . .
H(4) H(5) 2.576 ? . .
H(4) H(7) 3.388 ? . 6_557
H(4) H(8) 3.547 ? . 6_557
H(4) H(10) 3.213 ? . 8_556
H(4) H(11) 3.455 ? . 8_556
H(4) H(12) 3.043 ? . 8_556
H(4) H(13) 3.485 ? . 8_556
H(5) O(2) 2.809 ? . 3_555
H(5) N(1) 3.224 ? . .
H(5) C(2) 3.277 ? . .
H(5) C(6) 2.719 ? . .
H(5) C(7) 2.087 ? . .
H(5) C(9) 1.981 ? . .
H(5) C(10) 2.648 ? . .
H(5) C(11) 2.692 ? . .
H(5) C(21) 3.085 ? . 8_556
H(5) C(22) 3.506 ? . 8_556
H(5) H(4) 2.576 ? . .
H(5) H(6) 2.252 ? . .
H(5) H(11) 2.689 ? . 3_555
H(5) H(13) 2.811 ? . 8_556
H(5) H(14) 3.547 ? . 8_556
H(5) H(19) 3.090 ? . 3_555
H(6) O(2) 3.273 ? . 3_555
H(6) C(4) 3.410 ? . 2_655
H(6) C(8) 2.738 ? . .
H(6) C(9) 2.650 ? . .
H(6) C(10) 2.035 ? . .
H(6) C(12) 2.029 ? . .
H(6) C(13) 3.242 ? . .
H(6) C(15) 3.238 ? . .
H(6) C(21) 3.303 ? . 8_556
H(6) C(22) 3.443 ? . 8_556
H(6) H(2) 3.054 ? . 2_655
H(6) H(3) 3.412 ? . 2_655
H(6) H(3) 3.477 ? . 6_457
H(6) H(5) 2.252 ? . .
H(6) H(7) 2.329 ? . .
H(6) H(7) 3.068 ? . 5_667
H(6) H(11) 3.433 ? . 3_555
H(6) H(13) 2.690 ? . 8_556
H(6) H(14) 2.966 ? . 8_556
H(7) C(5) 3.116 ? . 6_457
H(7) C(6) 3.560 ? . 6_457
H(7) C(10) 3.267 ? . .
H(7) C(11) 2.029 ? . .
H(7) C(11) 3.584 ? . 5_667
H(7) C(12) 3.370 ? . 5_667
H(7) C(13) 2.015 ? . .
H(7) C(14) 3.230 ? . .
H(7) H(3) 3.048 ? . 2_655
H(7) H(3) 2.556 ? . 6_457
H(7) H(4) 3.388 ? . 6_457
H(7) H(6) 2.329 ? . .
H(7) H(6) 3.068 ? . 5_667
H(7) H(7) 2.633 ? . 5_667
H(7) H(8) 2.313 ? . .
H(7) H(13) 3.093 ? . 4_565
H(7) H(17) 3.309 ? . 7_656
H(8) O(1) 3.259 ? . 8_456
H(8) C(3) 3.290 ? . 7_656
H(8) C(11) 3.244 ? . .
H(8) C(12) 2.019 ? . .
H(8) C(14) 2.029 ? . .
H(8) C(15) 3.245 ? . .
H(8) C(17) 3.160 ? . 8_456
H(8) C(21) 3.259 ? . 4_565
H(8) H(1) 2.403 ? . 7_656
H(8) H(4) 3.547 ? . 6_457
H(8) H(7) 2.313 ? . .
H(8) H(9) 2.327 ? . .
H(8) H(13) 2.960 ? . 4_565
H(8) H(17) 3.047 ? . 7_656
H(8) H(18) 2.943 ? . 8_456
H(8) H(19) 2.842 ? . 8_456
H(9) O(1) 3.006 ? . 8_456
H(9) N(1) 3.155 ? . 8_456
H(9) C(2) 3.430 ? . 8_456
H(9) C(7) 3.173 ? . 8_456
H(9) C(8) 3.250 ? . 8_456
H(9) C(9) 3.240 ? . 8_456
H(9) C(10) 3.265 ? . .
H(9) C(12) 3.229 ? . .
H(9) C(13) 2.023 ? . .
H(9) C(15) 2.029 ? . .
H(9) C(16) 3.094 ? . 8_456
H(9) H(1) 3.124 ? . 7_656
H(9) H(8) 2.327 ? . .
H(9) H(10) 2.330 ? . .
H(9) H(12) 3.307 ? . 3_555
H(9) H(14) 3.547 ? . .
H(9) H(15) 3.472 ? . .
H(10) O(1) 2.933 ? . .
H(10) N(1) 2.615 ? . .
H(10) C(2) 3.449 ? . 8_456
H(10) C(3) 3.449 ? . 8_456
H(10) C(4) 3.168 ? . 8_456
H(10) C(5) 2.845 ? . 8_456
H(10) C(6) 2.846 ? . 8_456
H(10) C(7) 3.161 ? . 8_456
H(10) C(9) 2.655 ? . .
H(10) C(10) 2.022 ? . .
H(10) C(11) 3.236 ? . .
H(10) C(13) 3.243 ? . .
H(10) C(14) 2.026 ? . .
H(10) C(16) 2.860 ? . .
H(10) C(23) 3.543 ? . .
H(10) H(3) 3.215 ? . 8_456
H(10) H(4) 3.213 ? . 8_456
H(10) H(9) 2.330 ? . .
H(10) H(12) 3.299 ? . 3_555
H(10) H(15) 3.517 ? . .
H(10) H(16) 3.536 ? . .
H(11) O(1) 3.593 ? . .
H(11) O(2) 2.945 ? . .
H(11) C(8) 2.960 ? . 3_554
H(11) C(9) 3.127 ? . 3_554
H(11) C(10) 3.021 ? . 3_554
H(11) C(11) 3.225 ? . 3_554
H(11) C(15) 3.553 ? . 3_554
H(11) C(16) 3.567 ? . .
H(11) C(17) 2.662 ? . .
H(11) C(18) 2.022 ? . .
H(11) C(20) 2.025 ? . .
H(11) C(21) 3.233 ? . .
H(11) C(23) 3.224 ? . .
H(11) H(4) 3.455 ? . 8_456
H(11) H(5) 2.689 ? . 3_554
H(11) H(6) 3.433 ? . 3_554
H(11) H(12) 2.325 ? . .
H(11) H(18) 3.382 ? . .
H(11) H(18) 3.437 ? . 5_666
H(11) H(19) 2.354 ? . .
H(12) O(2) 3.359 ? . 6_456
H(12) C(2) 3.362 ? . 6_456
H(12) C(3) 3.083 ? . 6_456
H(12) C(10) 3.461 ? . 3_554
H(12) C(13) 3.452 ? . 3_554
H(12) C(14) 3.039 ? . 3_554
H(12) C(15) 3.034 ? . 3_554
H(12) C(18) 3.252 ? . .
H(12) C(19) 2.029 ? . .
H(12) C(21) 2.017 ? . .
H(12) C(22) 3.225 ? . .
H(12) H(1) 2.905 ? . 6_456
H(12) H(4) 3.043 ? . 8_456
H(12) H(9) 3.307 ? . 3_554
H(12) H(10) 3.299 ? . 3_554
H(12) H(11) 2.325 ? . .
H(12) H(13) 2.313 ? . .
H(12) H(17) 3.120 ? . 6_456
H(12) H(18) 3.428 ? . 5_666
H(13) O(2) 2.711 ? . 6_456
H(13) C(1) 3.506 ? . 6_456
H(13) C(19) 3.235 ? . .
H(13) C(20) 2.016 ? . .
H(13) C(22) 2.021 ? . .
H(13) C(23) 3.235 ? . .
H(13) H(1) 3.270 ? . 6_456
H(13) H(4) 3.485 ? . 8_456
H(13) H(5) 2.811 ? . 8_456
H(13) H(6) 2.690 ? . 8_456
H(13) H(7) 3.093 ? . 4_564
H(13) H(8) 2.960 ? . 4_564
H(13) H(12) 2.313 ? . .
H(13) H(14) 2.317 ? . .
H(13) H(17) 2.594 ? . 6_456
H(14) C(2) 3.170 ? . 7_656
H(14) C(3) 2.992 ? . 7_656
H(14) C(4) 2.924 ? . 7_656
H(14) C(5) 3.034 ? . 7_656
H(14) C(6) 3.194 ? . 7_656
H(14) C(7) 3.277 ? . 7_656
H(14) C(18) 3.252 ? . .
H(14) C(20) 3.224 ? . .
H(14) C(21) 2.014 ? . .
H(14) C(23) 2.029 ? . .
H(14) H(1) 3.462 ? . 7_656
H(14) H(2) 3.372 ? . 7_656
H(14) H(3) 3.527 ? . 7_656
H(14) H(5) 3.547 ? . 8_456
H(14) H(6) 2.966 ? . 8_456
H(14) H(9) 3.547 ? . .
H(14) H(13) 2.317 ? . .
H(14) H(15) 2.323 ? . .
H(15) O(1) 3.052 ? . .
H(15) C(1) 3.243 ? . 7_656
H(15) C(2) 3.298 ? . 7_656
H(15) C(14) 3.396 ? . .
H(15) C(15) 3.424 ? . .
H(15) C(17) 2.647 ? . .
H(15) C(18) 2.021 ? . .
H(15) C(19) 3.225 ? . .
H(15) C(21) 3.229 ? . .
H(15) C(22) 2.020 ? . .
H(15) H(2) 3.177 ? . 2_655
H(15) H(9) 3.472 ? . .
H(15) H(10) 3.517 ? . .
H(15) H(14) 2.323 ? . .
H(15) H(16) 2.478 ? . 7_656
H(15) H(18) 2.564 ? . .
H(15) H(19) 3.536 ? . .
H(16) O(2) 3.393 ? . .
H(16) N(1) 2.000 ? . .
H(16) C(2) 2.031 ? . .
H(16) C(3) 2.979 ? . .
H(16) C(4) 3.069 ? . 8_456
H(16) C(5) 3.354 ? . 8_456
H(16) C(7) 2.851 ? . .
H(16) C(8) 2.994 ? . .
H(16) C(9) 2.706 ? . .
H(16) C(13) 3.583 ? . 7_646
H(16) C(16) 3.069 ? . .
H(16) C(23) 3.390 ? . 7_646
H(16) H(1) 3.101 ? . .
H(16) H(2) 2.537 ? . 8_456
H(16) H(3) 3.090 ? . 8_456
H(16) H(10) 3.536 ? . .
H(16) H(15) 2.478 ? . 7_646
H(16) H(17) 1.551 ? . .
H(17) O(2) 2.310 ? . .
H(17) N(1) 1.988 ? . .
H(17) C(2) 2.023 ? . .
H(17) C(3) 2.627 ? . .
H(17) C(7) 3.217 ? . .
H(17) C(9) 3.230 ? . .
H(17) C(12) 3.411 ? . 7_646
H(17) C(13) 3.250 ? . 7_646
H(17) C(16) 2.429 ? . .
H(17) C(20) 3.570 ? . 6_556
H(17) C(21) 3.315 ? . 6_556
H(17) H(1) 2.477 ? . .
H(17) H(2) 3.466 ? . 8_456
H(17) H(3) 2.996 ? . 8_456
H(17) H(7) 3.309 ? . 7_646
H(17) H(8) 3.047 ? . 7_646
H(17) H(12) 3.120 ? . 6_556
H(17) H(13) 2.594 ? . 6_556
H(17) H(16) 1.551 ? . .
H(18) O(1) 1.984 ? . .
H(18) O(2) 3.550 ? . .
H(18) C(3) 3.322 ? . 2_655
H(18) C(4) 3.554 ? . 2_655
H(18) C(16) 3.129 ? . .
H(18) C(18) 2.018 ? . .
H(18) C(18) 3.245 ? . 5_666
H(18) C(19) 3.152 ? . .
H(18) C(19) 3.028 ? . 5_666
H(18) C(20) 3.014 ? . 5_666
H(18) C(21) 3.204 ? . 5_666
H(18) C(22) 3.396 ? . 5_666
H(18) C(23) 2.656 ? . .
H(18) C(23) 3.410 ? . 5_666
H(18) H(1) 2.609 ? . 2_655
H(18) H(2) 3.081 ? . 2_655
H(18) H(8) 2.943 ? . 8_556
H(18) H(11) 3.382 ? . .
H(18) H(11) 3.437 ? . 5_666
H(18) H(12) 3.428 ? . 5_666
H(18) H(15) 2.564 ? . .
H(18) H(19) 1.551 ? . .
H(19) O(1) 1.989 ? . .
H(19) O(2) 2.374 ? . .
H(19) C(8) 3.575 ? . 3_554
H(19) C(13) 3.598 ? . 8_556
H(19) C(16) 2.463 ? . .
H(19) C(18) 2.020 ? . .
H(19) C(19) 2.547 ? . .
H(19) C(22) 3.413 ? . 5_666
H(19) C(23) 3.253 ? . .
H(19) C(23) 3.436 ? . 5_666
H(19) H(5) 3.090 ? . 3_554
H(19) H(8) 2.842 ? . 8_556
H(19) H(11) 2.354 ? . .
H(19) H(15) 3.536 ? . .
H(19) H(18) 1.551 ? . .

loop_
_geom_torsion_atom_site_label_1
_geom_torsion_atom_site_label_2
_geom_torsion_atom_site_label_3
_geom_torsion_atom_site_label_4
_geom_torsion
_geom_torsion_publ_flag
_geom_torsion_site_symmetry_1
_geom_torsion_site_symmetry_2
_geom_torsion_site_symmetry_3
_geom_torsion_site_symmetry_4
C(16) O(1) C(17) C(18) 81.86(11) ? . . . .
C(17) O(1) C(16) O(2) 6.77(16) ? . . . .
C(17) O(1) C(16) N(1) -173.31(9) ? . . . .
C(1) N(1) C(9) C(8) 33.62(13) ? . . . .
C(1) N(1) C(9) C(10) -138.10(10) ? . . . .
C(9) N(1) C(1) C(2) -52.92(12) ? . . . .
C(1) N(1) C(16) O(1) -166.25(9) ? . . . .
C(1) N(1) C(16) O(2) 13.67(16) ? . . . .
C(16) N(1) C(1) C(2) 113.14(10) ? . . . .
C(9) N(1) C(16) O(1) -1.91(15) ? . . . .
C(9) N(1) C(16) O(2) 178.01(10) ? . . . .
C(16) N(1) C(9) C(8) -131.08(11) ? . . . .
C(16) N(1) C(9) C(10) 57.20(15) ? . . . .
N(1) C(1) C(2) C(3) -146.74(10) ? . . . .
N(1) C(1) C(2) C(7) 36.80(13) ? . . . .
C(1) C(2) C(3) C(4) -176.44(11) ? . . . .
C(1) C(2) C(7) C(6) 176.28(10) ? . . . .
C(1) C(2) C(7) C(8) -2.92(15) ? . . . .
C(3) C(2) C(7) C(6) -0.30(17) ? . . . .
C(3) C(2) C(7) C(8) -179.50(10) ? . . . .
C(7) C(2) C(3) C(4) -0.10(17) ? . . . .
C(2) C(3) C(4) C(5) -0.07(17) ? . . . .
C(3) C(4) C(5) C(6) 0.64(18) ? . . . .
C(4) C(5) C(6) C(7) -1.05(18) ? . . . .
C(5) C(6) C(7) C(2) 0.87(17) ? . . . .
C(5) C(6) C(7) C(8) -179.97(9) ? . . . .
C(2) C(7) C(8) C(9) -19.34(16) ? . . . .
C(6) C(7) C(8) C(9) 161.51(11) ? . . . .
C(7) C(8) C(9) N(1) 3.52(16) ? . . . .
C(7) C(8) C(9) C(10) 174.83(10) ? . . . .
N(1) C(9) C(10) C(11) -160.69(10) ? . . . .
N(1) C(9) C(10) C(15) 23.97(16) ? . . . .
C(8) C(9) C(10) C(11) 28.19(17) ? . . . .
C(8) C(9) C(10) C(15) -147.15(12) ? . . . .
C(9) C(10) C(11) C(12) -173.51(10) ? . . . .
C(9) C(10) C(15) C(14) 173.81(11) ? . . . .
C(11) C(10) C(15) C(14) -1.65(18) ? . . . .
C(15) C(10) C(11) C(12) 2.00(17) ? . . . .
C(10) C(11) C(12) C(13) -0.32(18) ? . . . .
C(11) C(12) C(13) C(14) -1.77(19) ? . . . .
C(12) C(13) C(14) C(15) 2.12(19) ? . . . .
C(13) C(14) C(15) C(10) -0.39(19) ? . . . .
O(1) C(17) C(18) C(19) -109.16(11) ? . . . .
O(1) C(17) C(18) C(23) 72.30(13) ? . . . .
C(17) C(18) C(19) C(20) -178.85(11) ? . . . .
C(17) C(18) C(23) C(22) 178.74(11) ? . . . .
C(19) C(18) C(23) C(22) 0.16(18) ? . . . .
C(23) C(18) C(19) C(20) -0.28(17) ? . . . .
C(18) C(19) C(20) C(21) 0.31(18) ? . . . .
C(19) C(20) C(21) C(22) -0.21(19) ? . . . .
C(20) C(21) C(22) C(23) 0.09(18) ? . . . .
C(21) C(22) C(23) C(18) -0.06(16) ? . . . .

loop_
_cod_related_entry_id
_cod_related_entry_database
_cod_related_entry_code
1 ChemSpider 28414650
